data_7217063
loop_
_publ_author_name
'Zhang, Yi-Hua'
'Li, Xia'
'Song, Shuang'
'Yang, Hong-Yu'
'Ma, Dou'
'Liu, Yi-Heng'

_publ_section_title
;
 Lanthanide coordination frameworks: crystal structure, down- and
 up-conversion luminescence and white light emission
;
_journal_issue 36
_journal_name_full CrystEngComm
_journal_page_first 8390
_journal_paper_doi 10.1039/C4CE00923A
_journal_volume 16
_journal_year 2014
_chemical_formula_sum 'C31 H21 Eu N5 O8 S2'
_chemical_formula_weight 807.61
_chemical_name_systematic
; 
 ? 
;
_space_group_IT_number 2
_symmetry_cell_setting triclinic
_symmetry_space_group_name_Hall '-P 1'
_symmetry_space_group_name_H-M 'P -1'
_atom_sites_solution_hydrogens geom
_atom_sites_solution_primary direct
_atom_sites_solution_secondary difmap
_audit_creation_method SHELXL-97
_cell_angle_alpha 74.956(18)
_cell_angle_beta 69.597(11)
_cell_angle_gamma 72.234(11)
_cell_formula_units_Z 2
_cell_length_a 10.551(2)
_cell_length_b 10.620(2)
_cell_length_c 15.094(4)
_cell_measurement_temperature 296(2)
_cell_volume 1487.2(6)
_computing_cell_refinement 'Bruker SAINT'
_computing_data_collection 'Bruker APEX2'
_computing_data_reduction 'Bruker SAINT'
_computing_molecular_graphics 'Bruker SHELXTL'
_computing_publication_material 'Bruker SHELXTL'
_computing_structure_refinement 'SHELXL-97 (Sheldrick, 1997)'
_computing_structure_solution 'SHELXS-97 (Sheldrick, 1990)'
_diffrn_ambient_temperature 296(2)
_diffrn_measured_fraction_theta_full 0.997
_diffrn_measured_fraction_theta_max 0.997
_diffrn_measurement_device_type 'Bruker APEX-II CCD'
_diffrn_measurement_method '\f and \w scans'
_diffrn_radiation_monochromator graphite
_diffrn_radiation_source 'fine-focus sealed tube'
_diffrn_radiation_type MoK\a
_diffrn_radiation_wavelength 0.71073
_diffrn_reflns_av_R_equivalents 0.1132
_diffrn_reflns_av_sigmaI/netI 0.1330
_diffrn_reflns_limit_h_max 12
_diffrn_reflns_limit_h_min -12
_diffrn_reflns_limit_k_max 12
_diffrn_reflns_limit_k_min -12
_diffrn_reflns_limit_l_max 17
_diffrn_reflns_limit_l_min -17
_diffrn_reflns_number 15738
_diffrn_reflns_theta_full 25.00
_diffrn_reflns_theta_max 25.00
_diffrn_reflns_theta_min 2.04
_exptl_absorpt_coefficient_mu 2.312
_exptl_absorpt_correction_T_max 0.7456
_exptl_absorpt_correction_T_min 0.5819
_exptl_absorpt_correction_type multi-scan
_exptl_absorpt_process_details SADABS
_exptl_crystal_colour colorless
_exptl_crystal_density_diffrn 1.803
_exptl_crystal_density_method 'not measured'
_exptl_crystal_description block
_exptl_crystal_F_000 802
_exptl_crystal_size_max 0.25
_exptl_crystal_size_mid 0.18
_exptl_crystal_size_min 0.10
_refine_diff_density_max 1.604
_refine_diff_density_min -1.217
_refine_diff_density_rms 0.168
_refine_ls_extinction_method none
_refine_ls_goodness_of_fit_ref 1.083
_refine_ls_hydrogen_treatment constr
_refine_ls_matrix_type full
_refine_ls_number_parameters 463
_refine_ls_number_reflns 5226
_refine_ls_number_restraints 204
_refine_ls_restrained_S_all 1.066
_refine_ls_R_factor_all 0.0879
_refine_ls_R_factor_gt 0.0568
_refine_ls_shift/su_max 0.000
_refine_ls_shift/su_mean 0.000
_refine_ls_structure_factor_coef Fsqd
_refine_ls_weighting_details 'calc w=1/[\s^2^(Fo^2^)+(0.0463P)^2^+1.3125P] where P=(Fo^2^+2Fc^2^)/3'
_refine_ls_weighting_scheme calc
_refine_ls_wR_factor_gt 0.1280
_refine_ls_wR_factor_ref 0.1412
_reflns_number_gt 3960
_reflns_number_total 5226
_reflns_threshold_expression >2sigma(I)
_cod_data_source_file c4ce00923a2.cif
_cod_data_source_block 1
_cod_depositor_comments 'Adding full bibliography for 7217062--7217067.cif.'
_cod_original_sg_symbol_H-M P-1
_cod_database_code 7217063

loop_
_symmetry_equiv_pos_as_xyz
'x, y, z'
'-x, -y, -z'

loop_
_atom_site_label
_atom_site_type_symbol
_atom_site_fract_x
_atom_site_fract_y
_atom_site_fract_z
_atom_site_U_iso_or_equiv
_atom_site_adp_type
_atom_site_occupancy
_atom_site_symmetry_multiplicity
_atom_site_calc_flag
_atom_site_refinement_flags
_atom_site_disorder_assembly
_atom_site_disorder_group
Eu1 Eu 0.13140(5) 0.12513(4) 0.29193(3) 0.02969(16) Uani 1 1 d . . .
S1 S 0.3740(2) -0.13782(19) 0.40050(16) 0.0359(5) Uani 1 1 d . . .
S3 S -0.1095(3) 0.2038(3) 0.14426(19) 0.0530(7) Uani 1 1 d . . .
O1 O 0.2580(7) -0.1828(5) 0.4729(5) 0.0472(16) Uani 1 1 d . A .
O2 O 0.3298(6) -0.0262(5) 0.3268(4) 0.0364(14) Uani 1 1 d . A .
O3 O 0.4843(7) -0.2430(5) 0.3552(5) 0.0517(17) Uani 1 1 d . A .
O4 O -0.0369(7) 0.1436(6) 0.2173(4) 0.0497(17) Uani 1 1 d . B .
O5 O -0.0711(10) 0.3276(7) 0.0906(6) 0.084(3) Uani 1 1 d . B .
O6 O -0.2558(8) 0.2120(10) 0.1842(7) 0.100(3) Uani 1 1 d . B .
O7 O -0.0038(6) 0.0318(5) 0.6089(4) 0.0340(13) Uani 1 1 d . . .
O8 O 0.0821(7) 0.1321(5) 0.4583(4) 0.0378(14) Uani 1 1 d . . .
N1 N 0.2422(7) -0.0315(6) 0.1679(5) 0.0361(17) Uani 1 1 d . . .
N2 N 0.2429(8) 0.2331(7) 0.1184(5) 0.0435(19) Uani 1 1 d . . .
N3 N 0.2444(7) 0.2975(6) 0.3091(5) 0.0327(16) Uani 1 1 d . . .
N4 N -0.0324(7) 0.3540(6) 0.3221(5) 0.0333(16) Uani 1 1 d . . .
C1 C 0.2474(11) -0.1635(8) 0.1930(7) 0.050(3) Uani 1 1 d . . .
H1A H 0.2183 -0.1999 0.2577 0.060 Uiso 1 1 calc R . .
C2 C 0.2955(13) -0.2483(10) 0.1246(9) 0.068(3) Uani 1 1 d . . .
H2A H 0.2977 -0.3393 0.1442 0.082 Uiso 1 1 calc R . .
C3 C 0.3384(12) -0.1976(12) 0.0302(9) 0.064(3) Uani 1 1 d . . .
H3A H 0.3673 -0.2528 -0.0154 0.077 Uiso 1 1 calc R . .
C4 C 0.3389(10) -0.0626(11) 0.0019(7) 0.052(3) Uani 1 1 d . . .
C5 C 0.3832(11) -0.0026(14) -0.0949(8) 0.068(3) Uani 1 1 d . . .
H5A H 0.4141 -0.0552 -0.1423 0.082 Uiso 1 1 calc R . .
C6 C 0.3823(13) 0.1315(14) -0.1214(8) 0.072(3) Uani 1 1 d . . .
H6A H 0.4138 0.1677 -0.1859 0.086 Uiso 1 1 calc R . .
C7 C 0.3332(12) 0.2159(12) -0.0504(7) 0.060(3) Uani 1 1 d . . .
C8 C 0.3223(13) 0.3555(13) -0.0719(9) 0.075(4) Uani 1 1 d . . .
H8A H 0.3462 0.3970 -0.1357 0.090 Uiso 1 1 calc R . .
C9 C 0.2787(15) 0.4292(12) -0.0031(9) 0.076(4) Uani 1 1 d . . .
H9A H 0.2760 0.5204 -0.0181 0.092 Uiso 1 1 calc R . .
C10 C 0.2368(12) 0.3655(10) 0.0929(8) 0.062(3) Uani 1 1 d . . .
H10A H 0.1805 0.4350 0.1335 0.075 Uiso 1 1 d R . .
C11 C 0.2897(9) 0.1596(9) 0.0465(6) 0.041(2) Uani 1 1 d . . .
C12 C 0.2914(9) 0.0177(9) 0.0736(6) 0.040(2) Uani 1 1 d . . .
C13 C 0.3775(9) 0.2710(8) 0.3035(7) 0.045(2) Uani 1 1 d . . .
H13A H 0.4364 0.1934 0.2812 0.054 Uiso 1 1 calc R . .
C14 C 0.4337(11) 0.3542(9) 0.3294(8) 0.060(3) Uani 1 1 d . . .
H14A H 0.5278 0.3309 0.3254 0.072 Uiso 1 1 calc R . .
C15 C 0.3499(11) 0.4702(9) 0.3609(7) 0.051(3) Uani 1 1 d . . .
H15A H 0.3865 0.5272 0.3774 0.061 Uiso 1 1 calc R . .
C16 C 0.2062(10) 0.5023(8) 0.3681(6) 0.041(2) Uani 1 1 d . . .
C17 C 0.1116(11) 0.6191(8) 0.4026(6) 0.043(2) Uani 1 1 d . . .
H17A H 0.1498 0.6879 0.4028 0.052 Uiso 1 1 d R . .
C18 C -0.0223(11) 0.6509(8) 0.4050(7) 0.045(2) Uani 1 1 d . . .
H18A H -0.0812 0.7299 0.4252 0.054 Uiso 1 1 calc R . .
C19 C -0.0748(10) 0.5637(8) 0.3767(6) 0.040(2) Uani 1 1 d . . .
C20 C -0.2150(10) 0.5902(8) 0.3818(7) 0.049(3) Uani 1 1 d . . .
H20A H -0.2763 0.6690 0.4009 0.059 Uiso 1 1 calc R . .
C21 C -0.2617(10) 0.5001(9) 0.3588(8) 0.053(3) Uani 1 1 d . . .
H21A H -0.3543 0.5168 0.3607 0.063 Uiso 1 1 calc R . .
C22 C -0.1657(10) 0.3804(8) 0.3318(7) 0.043(2) Uani 1 1 d . . .
H22A H -0.1992 0.3154 0.3052 0.051 Uiso 1 1 d R . .
C23 C 0.0132(9) 0.4432(7) 0.3460(6) 0.0316(19) Uani 1 1 d . . .
C24 C 0.1577(9) 0.4140(7) 0.3417(6) 0.0322(19) Uani 1 1 d . . .
C25 C 0.454(3) -0.078(2) 0.4555(19) 0.029(4) Uani 0.50 1 d PGU A -1
C26 C 0.381(3) -0.051(2) 0.5476(19) 0.032(5) Uani 0.50 1 d PGU A -1
H26 H 0.2969 -0.0755 0.5796 0.039 Uiso 0.50 1 calc PR A -1
C27 C 0.433(3) 0.013(2) 0.5917(19) 0.038(5) Uani 0.50 1 d PGU A -1
H27 H 0.3844 0.0312 0.6533 0.046 Uiso 0.50 1 calc PR A -1
C28 C 0.559(3) 0.050(2) 0.5438(19) 0.028(4) Uani 0.50 1 d PGU . -1
C29 C 0.632(3) 0.023(2) 0.4518(19) 0.036(5) Uani 0.50 1 d PGU A -1
H29 H 0.7159 0.0476 0.4198 0.043 Uiso 0.50 1 calc PR A -1
C30 C 0.580(3) -0.041(2) 0.4077(19) 0.029(4) Uani 0.50 1 d PGU A -1
N5 N 0.6474(18) -0.0501(15) 0.3203(10) 0.052(4) Uani 0.50 1 d PU A -1
H5B H 0.7199 -0.0178 0.2930 0.062 Uiso 0.50 1 calc PR A -1
H5C H 0.6206 -0.0885 0.2887 0.062 Uiso 0.50 1 calc PR A -1
C31 C 0.0241(9) 0.0488(7) 0.5197(6) 0.0317(19) Uani 1 1 d U . .
C32 C -0.045(2) 0.0729(16) 0.0668(15) 0.028(4) Uani 0.50 1 d PGU B -2
C33 C -0.001(2) 0.1183(16) -0.0314(15) 0.040(4) Uani 0.50 1 d PGU B -2
H33 H -0.0001 0.2083 -0.0545 0.048 Uiso 0.50 1 calc PR B -2
C34 C 0.042(3) 0.0293(18) -0.0952(15) 0.049(5) Uani 0.50 1 d PGU B -2
C35 C 0.041(3) -0.1052(18) -0.0607(16) 0.049(5) Uani 0.50 1 d PGU . -2
C36 C -0.004(3) -0.1506(15) 0.0375(17) 0.042(5) Uani 0.50 1 d PGU B -2
H36 H -0.0047 -0.2406 0.0606 0.050 Uiso 0.50 1 calc PR B -2
C37 C -0.047(2) -0.0615(16) 0.1012(15) 0.038(5) Uani 0.50 1 d PGU B -2
H37 H -0.0766 -0.0919 0.1670 0.046 Uiso 0.50 1 calc PR B -2
N6 N 0.085(2) 0.101(2) -0.1986(14) 0.089(6) Uani 0.50 1 d PU B -2
H6B H 0.0806 0.1854 -0.2106 0.107 Uiso 0.50 1 calc PR B -2
H6C H 0.1138 0.0564 -0.2450 0.107 Uiso 0.50 1 calc PR B -2

loop_
_atom_site_aniso_label
_atom_site_aniso_U_11
_atom_site_aniso_U_22
_atom_site_aniso_U_33
_atom_site_aniso_U_23
_atom_site_aniso_U_13
_atom_site_aniso_U_12
Eu1 0.0312(3) 0.0307(2) 0.0292(3) -0.00835(16) -0.0119(2) -0.00398(16)
S1 0.0340(13) 0.0368(11) 0.0421(13) -0.0083(9) -0.0193(11) -0.0050(9)
S3 0.0470(17) 0.0660(16) 0.0504(16) -0.0258(12) -0.0297(14) 0.0115(12)
O1 0.045(4) 0.048(3) 0.057(4) 0.001(3) -0.024(4) -0.019(3)
O2 0.038(4) 0.039(3) 0.033(3) -0.006(2) -0.016(3) -0.004(3)
O3 0.047(4) 0.038(3) 0.071(5) -0.020(3) -0.026(4) 0.009(3)
O4 0.048(4) 0.060(4) 0.044(4) -0.020(3) -0.019(4) 0.001(3)
O5 0.126(8) 0.055(5) 0.074(6) -0.016(4) -0.054(6) 0.006(4)
O6 0.040(5) 0.168(9) 0.110(8) -0.094(7) -0.026(5) 0.013(5)
O7 0.041(4) 0.043(3) 0.024(3) -0.010(2) -0.011(3) -0.012(3)
O8 0.052(4) 0.039(3) 0.029(3) -0.012(2) -0.006(3) -0.021(3)
N1 0.034(5) 0.046(4) 0.033(4) -0.014(3) -0.016(4) -0.003(3)
N2 0.053(5) 0.047(4) 0.034(4) 0.001(3) -0.019(4) -0.016(4)
N3 0.032(4) 0.036(4) 0.033(4) -0.009(3) -0.012(4) -0.005(3)
N4 0.026(4) 0.029(3) 0.045(4) -0.011(3) -0.010(4) -0.002(3)
C1 0.062(7) 0.045(5) 0.048(6) -0.019(4) -0.019(6) -0.006(5)
C2 0.084(9) 0.048(6) 0.083(9) -0.029(6) -0.039(8) 0.000(5)
C3 0.055(8) 0.089(8) 0.061(8) -0.047(6) -0.023(7) 0.002(6)
C4 0.036(6) 0.087(8) 0.044(6) -0.029(5) -0.027(5) 0.004(5)
C5 0.041(7) 0.137(11) 0.042(7) -0.041(7) -0.025(6) -0.007(7)
C6 0.058(8) 0.123(10) 0.031(6) -0.012(6) -0.012(6) -0.020(7)
C7 0.045(7) 0.101(8) 0.039(6) -0.012(6) -0.015(6) -0.020(6)
C8 0.065(9) 0.096(9) 0.057(8) 0.027(7) -0.029(7) -0.028(7)
C9 0.099(11) 0.081(8) 0.058(8) 0.023(6) -0.038(8) -0.046(8)
C10 0.071(8) 0.049(6) 0.063(7) 0.018(5) -0.029(7) -0.019(5)
C11 0.028(5) 0.069(6) 0.027(5) 0.000(4) -0.007(4) -0.021(4)
C12 0.025(5) 0.065(6) 0.026(5) -0.010(4) -0.010(4) 0.001(4)
C13 0.029(6) 0.042(5) 0.063(7) -0.018(4) -0.011(5) -0.003(4)
C14 0.044(7) 0.056(6) 0.094(9) -0.028(6) -0.025(7) -0.013(5)
C15 0.049(7) 0.052(6) 0.067(7) -0.022(5) -0.021(6) -0.019(5)
C16 0.053(6) 0.033(4) 0.045(6) -0.002(4) -0.028(5) -0.010(4)
C17 0.060(7) 0.032(4) 0.042(5) -0.014(4) -0.009(5) -0.019(4)
C18 0.051(7) 0.030(4) 0.049(6) -0.015(4) -0.013(5) 0.000(4)
C19 0.049(6) 0.032(4) 0.041(5) -0.009(4) -0.018(5) -0.004(4)
C20 0.050(7) 0.039(5) 0.061(7) -0.021(4) -0.028(6) 0.011(4)
C21 0.039(6) 0.053(6) 0.074(8) -0.026(5) -0.030(6) 0.007(4)
C22 0.034(6) 0.044(5) 0.055(6) -0.020(4) -0.019(5) -0.001(4)
C23 0.043(6) 0.022(4) 0.031(5) -0.003(3) -0.013(4) -0.009(3)
C24 0.035(5) 0.031(4) 0.032(5) -0.003(3) -0.010(4) -0.012(4)
C25 0.027(7) 0.022(8) 0.033(7) 0.001(6) -0.010(6) -0.001(6)
C26 0.026(7) 0.036(8) 0.034(7) -0.002(6) -0.011(5) -0.008(6)
C27 0.039(8) 0.034(9) 0.038(8) -0.003(7) -0.011(6) -0.009(7)
C28 0.028(7) 0.024(8) 0.035(7) -0.008(6) -0.016(6) 0.000(6)
C29 0.036(8) 0.036(8) 0.040(7) -0.014(7) -0.011(6) -0.010(7)
C30 0.025(7) 0.031(8) 0.032(6) -0.008(6) -0.011(5) -0.003(6)
N5 0.056(8) 0.068(7) 0.031(6) -0.017(6) -0.007(5) -0.016(6)
C31 0.033(5) 0.033(4) 0.035(5) -0.012(3) -0.015(4) -0.005(3)
C32 0.018(7) 0.036(7) 0.039(6) -0.008(6) -0.016(6) -0.008(6)
C33 0.042(9) 0.032(7) 0.048(6) -0.002(6) -0.019(7) -0.008(7)
C34 0.049(9) 0.052(8) 0.051(7) -0.019(6) -0.017(7) -0.008(7)
C35 0.043(9) 0.055(7) 0.056(7) -0.018(6) -0.014(7) -0.013(7)
C36 0.046(9) 0.046(8) 0.046(7) -0.015(6) -0.023(7) -0.010(7)
C37 0.041(9) 0.037(7) 0.040(7) -0.005(5) -0.020(7) -0.006(7)
N6 0.098(10) 0.098(9) 0.064(7) -0.011(6) -0.016(8) -0.024(8)

loop_
_atom_type_symbol
_atom_type_description
_atom_type_scat_dispersion_real
_atom_type_scat_dispersion_imag
_atom_type_scat_source
C C 0.0033 0.0016 'International Tables Vol C Tables 4.2.6.8 and 6.1.1.4'
H H 0.0000 0.0000 'International Tables Vol C Tables 4.2.6.8 and 6.1.1.4'
Eu Eu -0.1578 3.6682 'International Tables Vol C Tables 4.2.6.8 and 6.1.1.4'
N N 0.0061 0.0033 'International Tables Vol C Tables 4.2.6.8 and 6.1.1.4'
O O 0.0106 0.0060 'International Tables Vol C Tables 4.2.6.8 and 6.1.1.4'
S S 0.1246 0.1234 'International Tables Vol C Tables 4.2.6.8 and 6.1.1.4'

loop_
_geom_angle_atom_site_label_1
_geom_angle_atom_site_label_2
_geom_angle_atom_site_label_3
_geom_angle
_geom_angle_site_symmetry_1
_geom_angle_site_symmetry_3
O7 Eu1 O2 87.53(19) 2_556 .
O7 Eu1 O4 75.7(2) 2_556 .
O2 Eu1 O4 140.81(19) . .
O7 Eu1 O8 68.45(17) 2_556 .
O2 Eu1 O8 78.6(2) . .
O4 Eu1 O8 124.7(2) . .
O7 Eu1 N1 88.7(2) 2_556 .
O2 Eu1 N1 71.5(2) . .
O4 Eu1 N1 72.9(2) . .
O8 Eu1 N1 143.0(2) . .
O7 Eu1 N4 104.8(2) 2_556 .
O2 Eu1 N4 141.8(2) . .
O4 Eu1 N4 77.3(2) . .
O8 Eu1 N4 73.0(2) . .
N1 Eu1 N4 143.0(2) . .
O7 Eu1 N3 138.53(19) 2_556 .
O2 Eu1 N3 82.18(19) . .
O4 Eu1 N3 132.9(2) . .
O8 Eu1 N3 70.15(19) . .
N1 Eu1 N3 124.8(2) . .
N4 Eu1 N3 64.5(2) . .
O7 Eu1 N2 146.7(2) 2_556 .
O2 Eu1 N2 100.0(2) . .
O4 Eu1 N2 78.3(2) . .
O8 Eu1 N2 144.8(2) . .
N1 Eu1 N2 63.8(2) . .
N4 Eu1 N2 89.3(2) . .
N3 Eu1 N2 74.8(2) . .
O7 Eu1 C31 19.80(17) 2_556 2_556
O2 Eu1 C31 82.4(2) . 2_556
O4 Eu1 C31 91.4(2) . 2_556
O8 Eu1 C31 48.73(18) . 2_556
N1 Eu1 C31 105.0(2) . 2_556
N4 Eu1 C31 97.1(2) . 2_556
N3 Eu1 C31 118.7(2) . 2_556
N2 Eu1 C31 166.5(2) . 2_556
O7 Eu1 C31 48.78(18) 2_556 .
O2 Eu1 C31 78.2(2) . .
O4 Eu1 C31 112.9(2) . .
O8 Eu1 C31 19.77(17) . .
N1 Eu1 C31 128.5(2) . .
N4 Eu1 C31 83.2(2) . .
N3 Eu1 C31 89.8(2) . .
N2 Eu1 C31 164.5(2) . .
C31 Eu1 C31 29.0(2) 2_556 .
O1 S1 O3 115.0(4) . .
O1 S1 O2 112.5(4) . .
O3 S1 O2 110.5(4) . .
O1 S1 C25 107.7(9) . .
O3 S1 C25 103.4(8) . .
O2 S1 C25 107.0(8) . .
O1 S1 C28 107.2(8) . 2_656
O3 S1 C28 110.8(8) . 2_656
O2 S1 C28 99.8(7) . 2_656
C25 S1 C28 8.6(14) . 2_656
O6 S3 O5 115.7(6) . .
O6 S3 O4 111.3(5) . .
O5 S3 O4 110.7(5) . .
O6 S3 C35 110.0(8) . 2
O5 S3 C35 101.8(7) . 2
O4 S3 C35 106.6(8) . 2
O6 S3 C32 104.5(7) . .
O5 S3 C32 111.1(7) . .
O4 S3 C32 102.7(7) . .
C35 S3 C32 9.3(12) 2 .
S1 O2 Eu1 142.2(4) . .
S3 O4 Eu1 153.5(4) . .
C31 O7 Eu1 120.7(5) . 2_556
C31 O8 Eu1 119.2(5) . .
C1 N1 C12 117.7(7) . .
C1 N1 Eu1 121.5(6) . .
C12 N1 Eu1 120.7(5) . .
C10 N2 C11 117.3(8) . .
C10 N2 Eu1 122.3(7) . .
C11 N2 Eu1 119.5(5) . .
C13 N3 C24 118.0(7) . .
C13 N3 Eu1 123.0(5) . .
C24 N3 Eu1 118.1(5) . .
C22 N4 C23 117.3(7) . .
C22 N4 Eu1 122.5(5) . .
C23 N4 Eu1 119.2(5) . .
N1 C1 C2 122.1(10) . .
N1 C1 H1A 119.0 . .
C2 C1 H1A 119.0 . .
C3 C2 C1 120.0(10) . .
C3 C2 H2A 120.0 . .
C1 C2 H2A 120.0 . .
C2 C3 C4 119.5(9) . .
C2 C3 H3A 120.3 . .
C4 C3 H3A 120.3 . .
C3 C4 C5 122.9(10) . .
C3 C4 C12 118.2(10) . .
C5 C4 C12 118.9(10) . .
C6 C5 C4 121.9(10) . .
C6 C5 H5A 119.0 . .
C4 C5 H5A 119.0 . .
C5 C6 C7 120.5(10) . .
C5 C6 H6A 119.7 . .
C7 C6 H6A 119.7 . .
C11 C7 C8 116.8(10) . .
C11 C7 C6 119.2(11) . .
C8 C7 C6 124.0(11) . .
C9 C8 C7 121.7(11) . .
C9 C8 H8A 119.2 . .
C7 C8 H8A 119.2 . .
C8 C9 C10 118.3(11) . .
C8 C9 H9A 120.9 . .
C10 C9 H9A 120.9 . .
N2 C10 C9 123.1(11) . .
N2 C10 H10A 126.0 . .
C9 C10 H10A 108.8 . .
N2 C11 C7 122.7(9) . .
N2 C11 C12 117.5(7) . .
C7 C11 C12 119.8(9) . .
N1 C12 C4 122.4(9) . .
N1 C12 C11 117.9(7) . .
C4 C12 C11 119.7(9) . .
N3 C13 C14 123.0(8) . .
N3 C13 H13A 118.5 . .
C14 C13 H13A 118.5 . .
C15 C14 C13 119.7(9) . .
C15 C14 H14A 120.1 . .
C13 C14 H14A 120.1 . .
C14 C15 C16 119.0(8) . .
C14 C15 H15A 120.5 . .
C16 C15 H15A 120.5 . .
C24 C16 C15 117.9(8) . .
C24 C16 C17 119.6(9) . .
C15 C16 C17 122.4(8) . .
C18 C17 C16 121.7(8) . .
C18 C17 H17A 117.9 . .
C16 C17 H17A 117.1 . .
C17 C18 C19 120.0(8) . .
C17 C18 H18A 120.0 . .
C19 C18 H18A 120.0 . .
C20 C19 C23 117.4(7) . .
C20 C19 C18 121.8(8) . .
C23 C19 C18 120.7(9) . .
C21 C20 C19 119.6(8) . .
C21 C20 H20A 120.2 . .
C19 C20 H20A 120.2 . .
C20 C21 C22 118.4(9) . .
C20 C21 H21A 120.8 . .
C22 C21 H21A 120.8 . .
N4 C22 C21 124.0(8) . .
N4 C22 H22A 116.7 . .
C21 C22 H22A 118.3 . .
N4 C23 C19 123.1(8) . .
N4 C23 C24 119.0(7) . .
C19 C23 C24 117.8(7) . .
N3 C24 C16 122.3(8) . .
N3 C24 C23 117.6(6) . .
C16 C24 C23 120.1(7) . .
C26 C25 C30 120.0 . .
C26 C25 S1 117.3(9) . .
C30 C25 S1 122.2(9) . .
C27 C26 C25 120.0 . .
C27 C26 H26 120.0 . .
C25 C26 H26 120.0 . .
C26 C27 C28 120.0 . .
C26 C27 H27 120.0 . .
C28 C27 H27 120.0 . .
C29 C28 C27 120.0 . .
C29 C28 S1 119.6(9) . 2_656
C27 C28 S1 120.4(9) . 2_656
C30 C29 C28 120.0 . .
C30 C29 H29 120.0 . .
C28 C29 H29 120.0 . .
N5 C30 C29 115.1(14) . .
N5 C30 C25 124.5(14) . .
C29 C30 C25 120.0 . .
C30 N5 H5B 120.0 . .
C30 N5 H5C 120.0 . .
H5B N5 H5C 120.0 . .
O8 C31 O7 128.7(7) . .
O8 C31 C31 115.8(9) . 2_556
O7 C31 C31 115.4(9) . 2_556
O8 C31 Eu1 167.7(5) . 2_556
O7 C31 Eu1 39.5(4) . 2_556
C31 C31 Eu1 76.0(6) 2_556 2_556
O8 C31 Eu1 41.0(4) . .
O7 C31 Eu1 169.4(6) . .
C31 C31 Eu1 75.0(6) 2_556 .
Eu1 C31 Eu1 151.0(2) 2_556 .
C33 C32 C37 120.0 . .
C33 C32 S3 115.8(7) . .
C37 C32 S3 124.1(7) . .
C32 C33 C34 120.0 . .
C32 C33 H33 120.0 . .
C34 C33 H33 120.0 . .
C33 C34 C35 120.0 . .
C33 C34 N6 111.0(12) . .
C35 C34 N6 129.0(12) . .
C36 C35 C34 120.0 . .
C36 C35 S3 124.8(9) . 2
C34 C35 S3 115.0(9) . 2
C37 C36 C35 120.0 . .
C37 C36 H36 120.0 . .
C35 C36 H36 120.0 . .
C36 C37 C32 120.0 . .
C36 C37 H37 120.0 . .
C32 C37 H37 120.0 . .
C34 N6 H6B 120.0 . .
C34 N6 H6C 120.0 . .
H6B N6 H6C 120.0 . .

loop_
_geom_bond_atom_site_label_1
_geom_bond_atom_site_label_2
_geom_bond_distance
_geom_bond_site_symmetry_2
Eu1 O7 2.345(5) 2_556
Eu1 O2 2.349(5) .
Eu1 O4 2.351(6) .
Eu1 O8 2.396(5) .
Eu1 N1 2.557(6) .
Eu1 N4 2.562(6) .
Eu1 N3 2.575(6) .
Eu1 N2 2.583(7) .
Eu1 C31 3.171(9) 2_556
Eu1 C31 3.187(9) .
S1 O1 1.440(7) .
S1 O3 1.455(6) .
S1 O2 1.483(5) .
S1 C25 1.70(3) .
S1 C28 1.82(3) 2_656
S3 O6 1.432(9) .
S3 O5 1.447(8) .
S3 O4 1.461(6) .
S3 C35 1.67(2) 2
S3 C32 1.864(19) .
O7 C31 1.250(9) .
O7 Eu1 2.345(5) 2_556
O8 C31 1.235(10) .
N1 C1 1.343(10) .
N1 C12 1.354(11) .
N2 C10 1.346(11) .
N2 C11 1.365(11) .
N3 C13 1.322(11) .
N3 C24 1.386(10) .
N4 C22 1.310(11) .
N4 C23 1.355(9) .
C1 C2 1.405(12) .
C1 H1A 0.9300 .
C2 C3 1.350(16) .
C2 H2A 0.9300 .
C3 C4 1.386(15) .
C3 H3A 0.9300 .
C4 C5 1.408(15) .
C4 C12 1.411(12) .
C5 C6 1.373(16) .
C5 H5A 0.9300 .
C6 C7 1.431(15) .
C6 H6A 0.9300 .
C7 C11 1.397(13) .
C7 C8 1.410(15) .
C8 C9 1.331(16) .
C8 H8A 0.9300 .
C9 C10 1.407(14) .
C9 H9A 0.9300 .
C10 H10A 0.9936 .
C11 C12 1.451(12) .
C13 C14 1.395(12) .
C13 H13A 0.9300 .
C14 C15 1.368(13) .
C14 H14A 0.9300 .
C15 C16 1.419(13) .
C15 H15A 0.9300 .
C16 C24 1.388(11) .
C16 C17 1.423(12) .
C17 C18 1.338(13) .
C17 H17A 0.9374 .
C18 C19 1.425(12) .
C18 H18A 0.9300 .
C19 C20 1.397(13) .
C19 C23 1.413(11) .
C20 C21 1.364(12) .
C20 H20A 0.9300 .
C21 C22 1.414(11) .
C21 H21A 0.9300 .
C22 H22A 1.0752 .
C23 C24 1.441(12) .
C25 C26 1.3900 .
C25 C30 1.3900 .
C26 C27 1.3900 .
C26 H26 0.9300 .
C27 C28 1.3900 .
C27 H27 0.9300 .
C28 C29 1.3900 .
C28 S1 1.82(3) 2_656
C29 C30 1.3900 .
C29 H29 0.9300 .
C30 N5 1.28(3) .
N5 H5B 0.8600 .
N5 H5C 0.8600 .
C31 C31 1.592(14) 2_556
C31 Eu1 3.171(9) 2_556
C32 C33 1.3900 .
C32 C37 1.3900 .
C33 C34 1.3900 .
C33 H33 0.9300 .
C34 C35 1.3900 .
C34 N6 1.52(3) .
C35 C36 1.3900 .
C35 S3 1.67(2) 2
C36 C37 1.3900 .
C36 H36 0.9300 .
C37 H37 0.9300 .
N6 H6B 0.8600 .
N6 H6C 0.8600 .

loop_
_geom_torsion_atom_site_label_1
_geom_torsion_atom_site_label_2
_geom_torsion_atom_site_label_3
_geom_torsion_atom_site_label_4
_geom_torsion
_geom_torsion_site_symmetry_1
_geom_torsion_site_symmetry_4
O1 S1 O2 Eu1 9.4(6) . .
O3 S1 O2 Eu1 139.4(5) . .
C25 S1 O2 Eu1 -108.7(10) . .
C28 S1 O2 Eu1 -103.9(9) 2_656 .
O7 Eu1 O2 S1 -25.5(5) 2_556 .
O4 Eu1 O2 S1 -89.1(6) . .
O8 Eu1 O2 S1 43.0(5) . .
N1 Eu1 O2 S1 -114.9(5) . .
N4 Eu1 O2 S1 85.5(6) . .
N3 Eu1 O2 S1 114.3(5) . .
N2 Eu1 O2 S1 -172.8(5) . .
C31 Eu1 O2 S1 -6.3(5) 2_556 .
C31 Eu1 O2 S1 22.9(5) . .
O6 S3 O4 Eu1 -140.9(8) . .
O5 S3 O4 Eu1 -10.7(10) . .
C35 S3 O4 Eu1 99.1(10) 2 .
C32 S3 O4 Eu1 107.9(10) . .
O7 Eu1 O4 S3 175.3(9) 2_556 .
O2 Eu1 O4 S3 -117.3(8) . .
O8 Eu1 O4 S3 124.9(8) . .
N1 Eu1 O4 S3 -91.6(9) . .
N4 Eu1 O4 S3 66.2(8) . .
N3 Eu1 O4 S3 30.3(10) . .
N2 Eu1 O4 S3 -25.8(8) . .
C31 Eu1 O4 S3 163.1(8) 2_556 .
C31 Eu1 O4 S3 143.1(8) . .
O7 Eu1 O8 C31 5.1(6) 2_556 .
O2 Eu1 O8 C31 -86.8(6) . .
O4 Eu1 O8 C31 58.5(7) . .
N1 Eu1 O8 C31 -50.5(8) . .
N4 Eu1 O8 C31 119.1(7) . .
N3 Eu1 O8 C31 -172.5(7) . .
N2 Eu1 O8 C31 -177.9(6) . .
C31 Eu1 O8 C31 3.0(7) 2_556 .
O7 Eu1 N1 C1 -22.4(7) 2_556 .
O2 Eu1 N1 C1 65.4(7) . .
O4 Eu1 N1 C1 -97.8(7) . .
O8 Eu1 N1 C1 27.7(8) . .
N4 Eu1 N1 C1 -135.6(6) . .
N3 Eu1 N1 C1 131.4(7) . .
N2 Eu1 N1 C1 177.0(7) . .
C31 Eu1 N1 C1 -11.0(7) 2_556 .
C31 Eu1 N1 C1 8.3(8) . .
O7 Eu1 N1 C12 154.2(6) 2_556 .
O2 Eu1 N1 C12 -118.0(7) . .
O4 Eu1 N1 C12 78.8(6) . .
O8 Eu1 N1 C12 -155.7(6) . .
N4 Eu1 N1 C12 41.0(8) . .
N3 Eu1 N1 C12 -52.0(7) . .
N2 Eu1 N1 C12 -6.4(6) . .
C31 Eu1 N1 C12 165.6(6) 2_556 .
C31 Eu1 N1 C12 -175.1(6) . .
O7 Eu1 N2 C10 139.2(7) 2_556 .
O2 Eu1 N2 C10 -120.0(8) . .
O4 Eu1 N2 C10 99.9(8) . .
O8 Eu1 N2 C10 -35.8(9) . .
N1 Eu1 N2 C10 176.4(8) . .
N4 Eu1 N2 C10 22.7(8) . .
N3 Eu1 N2 C10 -41.0(7) . .
C31 Eu1 N2 C10 141.2(9) 2_556 .
C31 Eu1 N2 C10 -38.4(13) . .
O7 Eu1 N2 C11 -29.8(9) 2_556 .
O2 Eu1 N2 C11 71.0(7) . .
O4 Eu1 N2 C11 -69.1(7) . .
O8 Eu1 N2 C11 155.3(6) . .
N1 Eu1 N2 C11 7.5(6) . .
N4 Eu1 N2 C11 -146.3(7) . .
N3 Eu1 N2 C11 150.0(7) . .
C31 Eu1 N2 C11 -27.7(14) 2_556 .
C31 Eu1 N2 C11 152.6(7) . .
O7 Eu1 N3 C13 96.1(7) 2_556 .
O2 Eu1 N3 C13 18.9(7) . .
O4 Eu1 N3 C13 -141.1(7) . .
O8 Eu1 N3 C13 99.5(7) . .
N1 Eu1 N3 C13 -42.1(8) . .
N4 Eu1 N3 C13 179.6(8) . .
N2 Eu1 N3 C13 -83.7(7) . .
C31 Eu1 N3 C13 95.7(7) 2_556 .
C31 Eu1 N3 C13 97.0(7) . .
O7 Eu1 N3 C24 -72.5(6) 2_556 .
O2 Eu1 N3 C24 -149.8(6) . .
O4 Eu1 N3 C24 50.2(7) . .
O8 Eu1 N3 C24 -69.1(6) . .
N1 Eu1 N3 C24 149.3(5) . .
N4 Eu1 N3 C24 11.0(5) . .
N2 Eu1 N3 C24 107.6(6) . .
C31 Eu1 N3 C24 -73.0(6) 2_556 .
C31 Eu1 N3 C24 -71.7(6) . .
O7 Eu1 N4 C22 -40.4(7) 2_556 .
O2 Eu1 N4 C22 -145.6(7) . .
O4 Eu1 N4 C22 30.9(7) . .
O8 Eu1 N4 C22 -101.8(7) . .
N1 Eu1 N4 C22 67.8(8) . .
N3 Eu1 N4 C22 -177.5(8) . .
N2 Eu1 N4 C22 109.1(7) . .
C31 Eu1 N4 C22 -59.0(7) 2_556 .
C31 Eu1 N4 C22 -84.5(7) . .
O7 Eu1 N4 C23 127.4(6) 2_556 .
O2 Eu1 N4 C23 22.2(8) . .
O4 Eu1 N4 C23 -161.3(6) . .
O8 Eu1 N4 C23 66.0(6) . .
N1 Eu1 N4 C23 -124.4(6) . .
N3 Eu1 N4 C23 -9.7(5) . .
N2 Eu1 N4 C23 -83.1(6) . .
C31 Eu1 N4 C23 108.8(6) 2_556 .
C31 Eu1 N4 C23 83.3(6) . .
C12 N1 C1 C2 -3.1(14) . .
Eu1 N1 C1 C2 173.6(8) . .
N1 C1 C2 C3 0.1(17) . .
C1 C2 C3 C4 2.1(18) . .
C2 C3 C4 C5 179.4(11) . .
C2 C3 C4 C12 -1.3(16) . .
C3 C4 C5 C6 179.7(11) . .
C12 C4 C5 C6 0.4(16) . .
C4 C5 C6 C7 -1.1(17) . .
C5 C6 C7 C11 1.7(17) . .
C5 C6 C7 C8 -176.7(11) . .
C11 C7 C8 C9 2.9(17) . .
C6 C7 C8 C9 -178.6(12) . .
C7 C8 C9 C10 -3(2) . .
C11 N2 C10 C9 -1.3(16) . .
Eu1 N2 C10 C9 -170.5(9) . .
C8 C9 C10 N2 2.2(19) . .
C10 N2 C11 C7 1.4(14) . .
Eu1 N2 C11 C7 170.8(7) . .
C10 N2 C11 C12 -177.7(9) . .
Eu1 N2 C11 C12 -8.2(11) . .
C8 C7 C11 N2 -2.1(15) . .
C6 C7 C11 N2 179.3(9) . .
C8 C7 C11 C12 176.9(9) . .
C6 C7 C11 C12 -1.6(15) . .
C1 N1 C12 C4 4.0(13) . .
Eu1 N1 C12 C4 -172.7(6) . .
C1 N1 C12 C11 -178.2(8) . .
Eu1 N1 C12 C11 5.0(10) . .
C3 C4 C12 N1 -1.9(14) . .
C5 C4 C12 N1 177.5(9) . .
C3 C4 C12 C11 -179.6(9) . .
C5 C4 C12 C11 -0.3(14) . .
N2 C11 C12 N1 2.2(12) . .
C7 C11 C12 N1 -176.9(9) . .
N2 C11 C12 C4 -180.0(8) . .
C7 C11 C12 C4 0.9(13) . .
C24 N3 C13 C14 0.5(14) . .
Eu1 N3 C13 C14 -168.2(7) . .
N3 C13 C14 C15 -1.1(16) . .
C13 C14 C15 C16 1.1(16) . .
C14 C15 C16 C24 -0.5(15) . .
C14 C15 C16 C17 178.3(10) . .
C24 C16 C17 C18 -4.1(14) . .
C15 C16 C17 C18 177.1(10) . .
C16 C17 C18 C19 2.9(15) . .
C17 C18 C19 C20 177.4(10) . .
C17 C18 C19 C23 0.1(14) . .
C23 C19 C20 C21 0.8(14) . .
C18 C19 C20 C21 -176.5(9) . .
C19 C20 C21 C22 1.2(15) . .
C23 N4 C22 C21 4.8(14) . .
Eu1 N4 C22 C21 172.9(7) . .
C20 C21 C22 N4 -4.2(16) . .
C22 N4 C23 C19 -2.6(12) . .
Eu1 N4 C23 C19 -171.0(6) . .
C22 N4 C23 C24 176.4(8) . .
Eu1 N4 C23 C24 8.0(10) . .
C20 C19 C23 N4 -0.2(13) . .
C18 C19 C23 N4 177.2(8) . .
C20 C19 C23 C24 -179.2(8) . .
C18 C19 C23 C24 -1.8(12) . .
C13 N3 C24 C16 0.1(12) . .
Eu1 N3 C24 C16 169.3(6) . .
C13 N3 C24 C23 179.0(8) . .
Eu1 N3 C24 C23 -11.8(9) . .
C15 C16 C24 N3 -0.1(13) . .
C17 C16 C24 N3 -178.9(8) . .
C15 C16 C24 C23 -178.9(8) . .
C17 C16 C24 C23 2.2(12) . .
N4 C23 C24 N3 2.7(11) . .
C19 C23 C24 N3 -178.3(7) . .
N4 C23 C24 C16 -178.5(7) . .
C19 C23 C24 C16 0.6(12) . .
O1 S1 C25 C26 -15.6(8) . .
O3 S1 C25 C26 -137.7(6) . .
O2 S1 C25 C26 105.6(7) . .
C28 S1 C25 C26 73(11) 2_656 .
O1 S1 C25 C30 172.3(6) . .
O3 S1 C25 C30 50.1(8) . .
O2 S1 C25 C30 -66.5(8) . .
C28 S1 C25 C30 -99(11) 2_656 .
C30 C25 C26 C27 0.0 . .
S1 C25 C26 C27 -172.3(10) . .
C25 C26 C27 C28 0.0 . .
C26 C27 C28 C29 0.0 . .
C26 C27 C28 S1 178.3(11) . 2_656
C27 C28 C29 C30 0.0 . .
S1 C28 C29 C30 -178.3(11) 2_656 .
C28 C29 C30 N5 173.8(15) . .
C28 C29 C30 C25 0.0 . .
C26 C25 C30 N5 -173.1(16) . .
S1 C25 C30 N5 -1.2(12) . .
C26 C25 C30 C29 0.0 . .
S1 C25 C30 C29 171.9(11) . .
Eu1 O8 C31 O7 176.0(7) . .
Eu1 O8 C31 C31 -5.0(12) . 2_556
Eu1 O8 C31 Eu1 -169(3) . 2_556
Eu1 O7 C31 O8 175.1(7) 2_556 .
Eu1 O7 C31 C31 -3.8(12) 2_556 2_556
Eu1 O7 C31 Eu1 -171(3) 2_556 .
O7 Eu1 C31 O8 -173.7(7) 2_556 .
O2 Eu1 C31 O8 89.1(6) . .
O4 Eu1 C31 O8 -130.4(6) . .
N1 Eu1 C31 O8 143.6(6) . .
N4 Eu1 C31 O8 -57.3(6) . .
N3 Eu1 C31 O8 7.0(7) . .
N2 Eu1 C31 O8 4.5(13) . .
C31 Eu1 C31 O8 -175.3(11) 2_556 .
O7 Eu1 C31 O7 169(3) 2_556 .
O2 Eu1 C31 O7 72(3) . .
O4 Eu1 C31 O7 -147(3) . .
O8 Eu1 C31 O7 -17(3) . .
N1 Eu1 C31 O7 127(3) . .
N4 Eu1 C31 O7 -74(3) . .
N3 Eu1 C31 O7 -10(3) . .
N2 Eu1 C31 O7 -12(4) . .
C31 Eu1 C31 O7 168(4) 2_556 .
O7 Eu1 C31 C31 1.6(5) 2_556 2_556
O2 Eu1 C31 C31 -95.6(6) . 2_556
O4 Eu1 C31 C31 44.9(6) . 2_556
O8 Eu1 C31 C31 175.3(11) . 2_556
N1 Eu1 C31 C31 -41.1(7) . 2_556
N4 Eu1 C31 C31 118.0(6) . 2_556
N3 Eu1 C31 C31 -177.6(6) . 2_556
N2 Eu1 C31 C31 179.8(6) . 2_556
O7 Eu1 C31 Eu1 1.6(5) 2_556 2_556
O2 Eu1 C31 Eu1 -95.6(6) . 2_556
O4 Eu1 C31 Eu1 44.9(6) . 2_556
O8 Eu1 C31 Eu1 175.3(11) . 2_556
N1 Eu1 C31 Eu1 -41.1(7) . 2_556
N4 Eu1 C31 Eu1 118.0(6) . 2_556
N3 Eu1 C31 Eu1 -177.6(6) . 2_556
N2 Eu1 C31 Eu1 179.8(6) . 2_556
C31 Eu1 C31 Eu1 0.0 2_556 2_556
O6 S3 C32 C33 111.4(7) . .
O5 S3 C32 C33 -14.0(8) . .
O4 S3 C32 C33 -132.3(5) . .
C35 S3 C32 C33 -16(8) 2 .
O6 S3 C32 C37 -65.2(9) . .
O5 S3 C32 C37 169.3(6) . .
O4 S3 C32 C37 51.0(8) . .
C35 S3 C32 C37 167(9) 2 .
C37 C32 C33 C34 0.0 . .
S3 C32 C33 C34 -176.8(9) . .
C32 C33 C34 C35 0.0 . .
C32 C33 C34 N6 179.6(16) . .
C33 C34 C35 C36 0.0 . .
N6 C34 C35 C36 -180(2) . .
C33 C34 C35 S3 -174.3(13) . 2
N6 C34 C35 S3 6.1(14) . 2
C34 C35 C36 C37 0.0 . .
S3 C35 C36 C37 173.7(15) 2 .
C35 C36 C37 C32 0.0 . .
C33 C32 C37 C36 0.0 . .
S3 C32 C37 C36 176.6(9) . .
